data_4078662
loop_
_publ_author_name
'Kuo, Louis Y.'
'Bentley, Anne K.'
'Shari&#x2019;ati, Yusef A.'
'Smith, Curtis P.'

_publ_section_title
;
 Phosphonothioate Hydrolysis Turnover by Cp2MoCl2and Silver Nanoparticles
;
_journal_issue 15
_journal_name_full Organometallics
_journal_page_first 5294
_journal_paper_doi 10.1021/om300251w
_journal_volume 31
_journal_year 2012
_chemical_formula_sum 'C12 H16 Mo S2'
_chemical_formula_weight 320.31
_chemical_name_systematic
;
 ?
;
_space_group_IT_number 14
_symmetry_cell_setting monoclinic
_symmetry_space_group_name_Hall '-P 2yn'
_symmetry_space_group_name_H-M 'P 1 21/n 1'
_atom_sites_solution_hydrogens difmap
_atom_sites_solution_primary direct
_atom_sites_solution_secondary difmap
_audit_creation_method SHELXLTL
_cell_angle_alpha 90.00
_cell_angle_beta 91.223(2)
_cell_angle_gamma 90.00
_cell_formula_units_Z 4
_cell_length_a 7.0401(8)
_cell_length_b 13.2467(16)
_cell_length_c 12.9711(15)
_cell_measurement_reflns_used 4751
_cell_measurement_temperature 173(2)
_cell_measurement_theta_max 28.26
_cell_measurement_theta_min 3.08
_cell_volume 1209.4(2)
_computing_cell_refinement 'Bruker SAINT'
_computing_data_collection 'Bruker SMART'
_computing_data_reduction 'Bruker SAINT'
_computing_molecular_graphics 'Bruker SHELXTL'
_computing_publication_material 'Bruker SHELXTL'
_computing_structure_refinement 'Bruker SHELXTL'
_computing_structure_solution 'Bruker SHELXTL'
_diffrn_ambient_temperature 173(2)
_diffrn_measured_fraction_theta_full 0.998
_diffrn_measured_fraction_theta_max 0.998
_diffrn_measurement_device_type 'Bruker Apex CCD area detector'
_diffrn_measurement_method 'phi and omega scans'
_diffrn_radiation_monochromator graphite
_diffrn_radiation_source 'fine-focus sealed tube'
_diffrn_radiation_type MoK\a
_diffrn_radiation_wavelength 0.71073
_diffrn_reflns_av_R_equivalents 0.0263
_diffrn_reflns_av_sigmaI/netI 0.0208
_diffrn_reflns_limit_h_max 8
_diffrn_reflns_limit_h_min -8
_diffrn_reflns_limit_k_max 16
_diffrn_reflns_limit_k_min -16
_diffrn_reflns_limit_l_max 16
_diffrn_reflns_limit_l_min -16
_diffrn_reflns_number 13320
_diffrn_reflns_theta_full 27.00
_diffrn_reflns_theta_max 27.00
_diffrn_reflns_theta_min 2.20
_exptl_absorpt_coefficient_mu 1.393
_exptl_absorpt_correction_T_max 0.9464
_exptl_absorpt_correction_T_min 0.8078
_exptl_absorpt_correction_type multi-scan
_exptl_absorpt_process_details SADABS
_exptl_crystal_colour red
_exptl_crystal_density_diffrn 1.759
_exptl_crystal_density_method 'not measured'
_exptl_crystal_description prizm
_exptl_crystal_F_000 648
_exptl_crystal_size_max 0.16
_exptl_crystal_size_mid 0.06
_exptl_crystal_size_min 0.04
_refine_diff_density_max 0.364
_refine_diff_density_min -0.280
_refine_diff_density_rms 0.065
_refine_ls_extinction_method none
_refine_ls_goodness_of_fit_ref 1.032
_refine_ls_hydrogen_treatment refall
_refine_ls_matrix_type full
_refine_ls_number_parameters 200
_refine_ls_number_reflns 2630
_refine_ls_number_restraints 0
_refine_ls_restrained_S_all 1.032
_refine_ls_R_factor_all 0.0251
_refine_ls_R_factor_gt 0.0205
_refine_ls_shift/su_max 0.002
_refine_ls_shift/su_mean 0.000
_refine_ls_structure_factor_coef Fsqd
_refine_ls_weighting_details 'calc w=1/[\s^2^(Fo^2^)+(0.0202P)^2^+0.6468P] where P=(Fo^2^+2Fc^2^)/3'
_refine_ls_weighting_scheme calc
_refine_ls_wR_factor_gt 0.0446
_refine_ls_wR_factor_ref 0.0475
_reflns_number_gt 2347
_reflns_number_total 2630
_reflns_threshold_expression >2sigma(I)
_cod_data_source_file om300251w_si_002.cif
_cod_data_source_block lkuo3
_cod_depositor_comments
;
The following automatic conversions were performed:

'_symmetry_cell_setting' value 'Monoclinic' changed to 'monoclinic'
according to /home/saulius/struct/CIF-dictionaries/cif_core.dic
dictionary named 'cif_core.dic' version 2.4.2 from 2011-04-26.

Automatic conversion script
Id: cif_fix_values 1891 2012-01-12 08:04:46Z andrius 
;
_cod_original_sg_symbol_H-M P2(1)/n
_cod_database_code 4078662

loop_
_symmetry_equiv_pos_as_xyz
'x, y, z'
'-x+1/2, y+1/2, -z+1/2'
'-x, -y, -z'
'x-1/2, -y-1/2, z-1/2'

loop_
_atom_site_label
_atom_site_type_symbol
_atom_site_fract_x
_atom_site_fract_y
_atom_site_fract_z
_atom_site_U_iso_or_equiv
_atom_site_adp_type
_atom_site_occupancy
_atom_site_symmetry_multiplicity
_atom_site_calc_flag
Mo1 Mo 0.26286(2) 0.754373(12) 0.052250(13) 0.01492(6) Uani 1 1 d
S1 S 0.53703(7) 0.68419(4) -0.04041(4) 0.02160(12) Uani 1 1 d
S2 S 0.54260(7) 0.82840(4) 0.14265(4) 0.02200(12) Uani 1 1 d
C1 C 0.4405(3) 0.61267(18) -0.14876(18) 0.0258(5) Uani 1 1 d
C2 C 0.4571(4) 0.9178(2) 0.2369(2) 0.0323(5) Uani 1 1 d
C3 C 0.0169(3) 0.68870(17) 0.14873(18) 0.0264(5) Uani 1 1 d
C4 C 0.0487(3) 0.61808(17) 0.06881(18) 0.0263(5) Uani 1 1 d
C5 C 0.2313(3) 0.57943(15) 0.08282(17) 0.0229(4) Uani 1 1 d
C6 C 0.3161(3) 0.62742(15) 0.16916(16) 0.0220(4) Uani 1 1 d
C7 C 0.1817(3) 0.69474(16) 0.21158(17) 0.0244(5) Uani 1 1 d
C8 C -0.0018(3) 0.82794(17) -0.01842(18) 0.0263(5) Uani 1 1 d
C9 C 0.1212(3) 0.80560(18) -0.10006(18) 0.0296(5) Uani 1 1 d
C10 C 0.2815(3) 0.86890(18) -0.08675(18) 0.0291(5) Uani 1 1 d
C11 C 0.2580(3) 0.92748(16) 0.00070(19) 0.0295(5) Uani 1 1 d
C12 C 0.0853(3) 0.90135(16) 0.04597(18) 0.0265(5) Uani 1 1 d
H1A H 0.373(4) 0.5526(19) -0.1277(19) 0.039(7) Uiso 1 1 d
H1B H 0.363(3) 0.6525(18) -0.1922(18) 0.033(7) Uiso 1 1 d
H1C H 0.543(3) 0.5893(17) -0.1906(17) 0.026(6) Uiso 1 1 d
H2A H 0.562(4) 0.953(2) 0.265(2) 0.048(8) Uiso 1 1 d
H2B H 0.388(4) 0.8847(19) 0.2925(19) 0.035(7) Uiso 1 1 d
H2C H 0.377(4) 0.9651(19) 0.2082(18) 0.036(7) Uiso 1 1 d
H3 H -0.091(4) 0.7200(18) 0.1573(19) 0.032(7) Uiso 1 1 d
H4 H -0.032(3) 0.6032(17) 0.0189(18) 0.030(7) Uiso 1 1 d
H5 H 0.286(3) 0.5323(18) 0.0419(17) 0.027(6) Uiso 1 1 d
H6 H 0.436(3) 0.6182(18) 0.1933(17) 0.029(6) Uiso 1 1 d
H7 H 0.192(3) 0.7296(17) 0.272(2) 0.030(7) Uiso 1 1 d
H8 H -0.116(4) 0.8017(19) -0.0093(19) 0.039(7) Uiso 1 1 d
H9 H 0.111(4) 0.7612(17) -0.155(2) 0.032(7) Uiso 1 1 d
H10 H 0.386(4) 0.8689(19) -0.1294(19) 0.036(7) Uiso 1 1 d
H11 H 0.341(3) 0.9760(19) 0.0278(18) 0.034(7) Uiso 1 1 d
H12 H 0.035(3) 0.9303(18) 0.1045(19) 0.034(7) Uiso 1 1 d

loop_
_atom_site_aniso_label
_atom_site_aniso_U_11
_atom_site_aniso_U_22
_atom_site_aniso_U_33
_atom_site_aniso_U_23
_atom_site_aniso_U_13
_atom_site_aniso_U_12
Mo1 0.01333(9) 0.01453(9) 0.01691(10) 0.00097(6) 0.00059(6) 0.00062(6)
S1 0.0164(2) 0.0255(3) 0.0230(3) -0.0021(2) 0.0030(2) 0.0010(2)
S2 0.0165(2) 0.0236(3) 0.0258(3) -0.0047(2) -0.0017(2) 0.0009(2)
C1 0.0260(12) 0.0282(12) 0.0232(11) -0.0025(10) 0.0026(9) 0.0027(10)
C2 0.0271(13) 0.0313(13) 0.0385(14) -0.0136(11) -0.0015(11) 0.0028(11)
C3 0.0204(11) 0.0231(11) 0.0363(13) 0.0078(9) 0.0117(9) -0.0001(9)
C4 0.0247(12) 0.0222(11) 0.0318(12) 0.0047(9) -0.0037(10) -0.0096(9)
C5 0.0294(12) 0.0139(10) 0.0258(11) 0.0027(8) 0.0072(9) -0.0011(9)
C6 0.0241(11) 0.0188(10) 0.0231(11) 0.0063(8) -0.0007(9) 0.0006(9)
C7 0.0330(12) 0.0226(11) 0.0178(11) 0.0025(9) 0.0062(9) -0.0011(9)
C8 0.0163(10) 0.0243(11) 0.0381(13) 0.0089(9) -0.0044(9) 0.0037(9)
C9 0.0348(13) 0.0299(12) 0.0237(12) 0.0016(10) -0.0090(10) 0.0079(10)
C10 0.0279(12) 0.0300(12) 0.0297(12) 0.0151(10) 0.0064(10) 0.0070(10)
C11 0.0304(12) 0.0167(11) 0.0412(14) 0.0093(10) -0.0072(10) -0.0007(9)
C12 0.0311(12) 0.0202(11) 0.0283(12) 0.0032(9) 0.0018(10) 0.0111(9)

loop_
_atom_type_symbol
_atom_type_description
_atom_type_scat_dispersion_real
_atom_type_scat_dispersion_imag
_atom_type_scat_source
C C 0.0033 0.0016 'International Tables Vol C Tables 4.2.6.8 and 6.1.1.4'
H H 0.0000 0.0000 'International Tables Vol C Tables 4.2.6.8 and 6.1.1.4'
S S 0.1246 0.1234 'International Tables Vol C Tables 4.2.6.8 and 6.1.1.4'
Mo Mo -1.6832 0.6857 'International Tables Vol C Tables 4.2.6.8 and 6.1.1.4'

loop_
_geom_angle_atom_site_label_1
_geom_angle_atom_site_label_2
_geom_angle_atom_site_label_3
_geom_angle
C8 Mo1 C6 134.56(8)
C8 Mo1 C7 106.98(8)
C6 Mo1 C7 36.08(8)
C8 Mo1 C9 36.00(8)
C6 Mo1 C9 148.06(8)
C7 Mo1 C9 139.82(9)
C8 Mo1 C12 35.84(8)
C6 Mo1 C12 136.21(8)
C7 Mo1 C12 100.16(8)
C9 Mo1 C12 59.79(8)
C8 Mo1 C3 76.38(8)
C6 Mo1 C3 58.84(8)
C7 Mo1 C3 35.40(8)
C9 Mo1 C3 104.99(9)
C12 Mo1 C3 85.75(8)
C8 Mo1 C10 58.42(8)
C6 Mo1 C10 165.05(8)
C7 Mo1 C10 157.95(8)
C9 Mo1 C10 35.29(8)
C12 Mo1 C10 58.09(8)
C3 Mo1 C10 134.80(8)
C8 Mo1 C5 114.09(8)
C6 Mo1 C5 35.22(7)
C7 Mo1 C5 59.02(8)
C9 Mo1 C5 113.18(8)
C12 Mo1 C5 141.13(8)
C3 Mo1 C5 57.94(8)
C10 Mo1 C5 139.92(8)
C8 Mo1 C4 81.11(8)
C6 Mo1 C4 58.33(8)
C7 Mo1 C4 58.95(8)
C9 Mo1 C4 92.15(8)
C12 Mo1 C4 107.48(8)
C3 Mo1 C4 35.16(8)
C10 Mo1 C4 127.26(8)
C5 Mo1 C4 34.26(8)
C8 Mo1 C11 58.00(8)
C6 Mo1 C11 153.07(8)
C7 Mo1 C11 125.45(8)
C9 Mo1 C11 58.14(8)
C12 Mo1 C11 34.72(8)
C3 Mo1 C11 120.21(8)
C10 Mo1 C11 33.94(8)
C5 Mo1 C11 171.08(8)
C4 Mo1 C11 138.85(8)
C8 Mo1 S2 131.11(6)
C6 Mo1 S2 81.93(6)
C7 Mo1 S2 85.45(6)
C9 Mo1 S2 128.14(6)
C12 Mo1 S2 96.16(6)
C3 Mo1 S2 119.18(6)
C10 Mo1 S2 92.91(6)
C5 Mo1 S2 112.71(6)
C4 Mo1 S2 139.68(6)
C11 Mo1 S2 76.03(6)
C8 Mo1 S1 127.20(6)
C6 Mo1 S1 85.83(6)
C7 Mo1 S1 121.28(6)
C9 Mo1 S1 91.27(6)
C12 Mo1 S1 136.45(6)
C3 Mo1 S1 135.83(6)
C10 Mo1 S1 79.29(6)
C5 Mo1 S1 77.89(6)
C4 Mo1 S1 105.22(6)
C11 Mo1 S1 103.36(6)
S2 Mo1 S1 75.990(19)
C1 S1 Mo1 106.79(8)
C2 S2 Mo1 107.82(8)
S1 C1 H1A 112.8(15)
S1 C1 H1B 112.1(14)
H1A C1 H1B 110(2)
S1 C1 H1C 109.4(13)
H1A C1 H1C 105.8(19)
H1B C1 H1C 106.0(19)
S2 C2 H2A 108.4(17)
S2 C2 H2B 112.3(14)
H2A C2 H2B 109(2)
S2 C2 H2C 112.6(15)
H2A C2 H2C 107(2)
H2B C2 H2C 107(2)
C7 C3 C4 108.7(2)
C7 C3 Mo1 71.11(12)
C4 C3 Mo1 73.90(12)
C7 C3 H3 127.3(17)
C4 C3 H3 123.9(17)
Mo1 C3 H3 123.3(16)
C5 C4 C3 107.9(2)
C5 C4 Mo1 72.76(12)
C3 C4 Mo1 70.94(12)
C5 C4 H4 126.7(16)
C3 C4 H4 125.4(16)
Mo1 C4 H4 120.7(15)
C4 C5 C6 108.2(2)
C4 C5 Mo1 72.98(12)
C6 C5 Mo1 69.58(11)
C4 C5 H5 125.3(14)
C6 C5 H5 126.5(14)
Mo1 C5 H5 122.2(14)
C5 C6 C7 108.5(2)
C5 C6 Mo1 75.19(12)
C7 C6 Mo1 72.20(12)
C5 C6 H6 126.3(15)
C7 C6 H6 125.3(15)
Mo1 C6 H6 117.9(15)
C3 C7 C6 106.8(2)
C3 C7 Mo1 73.49(12)
C6 C7 Mo1 71.73(12)
C3 C7 H7 125.1(16)
C6 C7 H7 127.8(16)
Mo1 C7 H7 125.5(15)
C12 C8 C9 108.8(2)
C12 C8 Mo1 73.48(12)
C9 C8 Mo1 72.72(12)
C12 C8 H8 125.1(17)
C9 C8 H8 126.2(17)
Mo1 C8 H8 121.0(17)
C8 C9 C10 106.5(2)
C8 C9 Mo1 71.29(12)
C10 C9 Mo1 74.89(13)
C8 C9 H9 132.2(16)
C10 C9 H9 121.3(16)
Mo1 C9 H9 119.8(15)
C11 C10 C9 108.9(2)
C11 C10 Mo1 74.08(13)
C9 C10 Mo1 69.83(12)
C11 C10 H10 126.7(16)
C9 C10 H10 124.5(16)
Mo1 C10 H10 120.8(15)
C10 C11 C12 108.8(2)
C10 C11 Mo1 71.98(13)
C12 C11 Mo1 69.74(12)
C10 C11 H11 127.6(15)
C12 C11 H11 123.6(15)
Mo1 C11 H11 123.4(15)
C11 C12 C8 106.9(2)
C11 C12 Mo1 75.54(13)
C8 C12 Mo1 70.69(12)
C11 C12 H12 126.1(15)
C8 C12 H12 126.8(15)
Mo1 C12 H12 122.3(15)

loop_
_geom_bond_atom_site_label_1
_geom_bond_atom_site_label_2
_geom_bond_distance
Mo1 C8 2.278(2)
Mo1 C6 2.290(2)
Mo1 C7 2.296(2)
Mo1 C9 2.297(2)
Mo1 C12 2.314(2)
Mo1 C3 2.327(2)
Mo1 C10 2.362(2)
Mo1 C5 2.362(2)
Mo1 C4 2.365(2)
Mo1 C11 2.389(2)
Mo1 S2 2.4731(6)
Mo1 S1 2.4766(6)
S1 C1 1.815(2)
S2 C2 1.814(2)
C1 H1A 0.97(3)
C1 H1B 0.94(2)
C1 H1C 0.96(2)
C2 H2A 0.94(3)
C2 H2B 0.98(3)
C2 H2C 0.92(3)
C3 C7 1.406(3)
C3 C4 1.418(3)
C3 H3 0.87(3)
C4 C5 1.393(3)
C4 H4 0.87(2)
C5 C6 1.409(3)
C5 H5 0.91(2)
C6 C7 1.420(3)
C6 H6 0.90(2)
C7 H7 0.91(2)
C8 C12 1.413(3)
C8 C9 1.414(3)
C8 H8 0.89(3)
C9 C10 1.413(3)
C9 H9 0.92(2)
C10 C11 1.387(3)
C10 H10 0.93(3)
C11 C12 1.405(3)
C11 H11 0.93(2)
C12 H12 0.93(2)

loop_
_geom_torsion_atom_site_label_1
_geom_torsion_atom_site_label_2
_geom_torsion_atom_site_label_3
_geom_torsion_atom_site_label_4
_geom_torsion
C8 Mo1 S1 C1 -43.56(11)
C6 Mo1 S1 C1 102.32(10)
C7 Mo1 S1 C1 109.35(11)
C9 Mo1 S1 C1 -45.83(10)
C12 Mo1 S1 C1 -90.82(12)
C3 Mo1 S1 C1 67.37(12)
C10 Mo1 S1 C1 -79.20(10)
C5 Mo1 S1 C1 67.62(10)
C4 Mo1 S1 C1 46.75(10)
C11 Mo1 S1 C1 -103.33(10)
S2 Mo1 S1 C1 -174.96(9)
C8 Mo1 S2 C2 46.94(13)
C6 Mo1 S2 C2 -97.83(11)
C7 Mo1 S2 C2 -61.69(11)
C9 Mo1 S2 C2 94.09(13)
C12 Mo1 S2 C2 38.07(12)
C3 Mo1 S2 C2 -50.49(12)
C10 Mo1 S2 C2 96.28(12)
C5 Mo1 S2 C2 -115.32(11)
C4 Mo1 S2 C2 -88.38(13)
C11 Mo1 S2 C2 66.57(12)
S1 Mo1 S2 C2 174.48(10)
C8 Mo1 C3 C7 -149.28(15)
C6 Mo1 C3 C7 38.78(13)
C9 Mo1 C3 C7 -171.37(13)
C12 Mo1 C3 C7 -114.21(14)
C10 Mo1 C3 C7 -149.05(14)
C5 Mo1 C3 C7 80.38(14)
C4 Mo1 C3 C7 116.84(19)
C11 Mo1 C3 C7 -109.82(14)
S2 Mo1 C3 C7 -19.53(15)
S1 Mo1 C3 C7 80.66(15)
C8 Mo1 C3 C4 93.88(14)
C6 Mo1 C3 C4 -78.06(14)
C7 Mo1 C3 C4 -116.84(19)
C9 Mo1 C3 C4 71.79(14)
C12 Mo1 C3 C4 128.95(14)
C10 Mo1 C3 C4 94.12(16)
C5 Mo1 C3 C4 -36.46(13)
C11 Mo1 C3 C4 133.34(13)
S2 Mo1 C3 C4 -136.37(12)
S1 Mo1 C3 C4 -36.18(17)
C7 C3 C4 C5 0.8(2)
Mo1 C3 C4 C5 63.85(15)
C7 C3 C4 Mo1 -63.04(15)
C8 Mo1 C4 C5 164.50(15)
C6 Mo1 C4 C5 -36.93(13)
C7 Mo1 C4 C5 -79.44(14)
C9 Mo1 C4 C5 130.12(14)
C12 Mo1 C4 C5 -170.95(13)
C3 Mo1 C4 C5 -116.6(2)
C10 Mo1 C4 C5 126.22(14)
C11 Mo1 C4 C5 170.70(13)
S2 Mo1 C4 C5 -47.93(17)
S1 Mo1 C4 C5 38.22(14)
C8 Mo1 C4 C3 -78.95(14)
C6 Mo1 C4 C3 79.62(14)
C7 Mo1 C4 C3 37.11(13)
C9 Mo1 C4 C3 -113.33(14)
C12 Mo1 C4 C3 -54.40(15)
C10 Mo1 C4 C3 -117.23(14)
C5 Mo1 C4 C3 116.6(2)
C11 Mo1 C4 C3 -72.75(18)
S2 Mo1 C4 C3 68.62(16)
S1 Mo1 C4 C3 154.77(12)
C3 C4 C5 C6 -1.7(2)
Mo1 C4 C5 C6 61.01(14)
C3 C4 C5 Mo1 -62.66(15)
C8 Mo1 C5 C4 -16.82(16)
C6 Mo1 C5 C4 117.55(19)
C7 Mo1 C5 C4 79.20(15)
C9 Mo1 C5 C4 -56.23(15)
C12 Mo1 C5 C4 13.8(2)
C3 Mo1 C5 C4 37.43(13)
C10 Mo1 C5 C4 -85.74(17)
C11 Mo1 C5 C4 -43.3(5)
S2 Mo1 C5 C4 148.62(12)
S1 Mo1 C5 C4 -142.37(14)
C8 Mo1 C5 C6 -134.36(13)
C7 Mo1 C5 C6 -38.35(13)
C9 Mo1 C5 C6 -173.77(13)
C12 Mo1 C5 C6 -103.72(16)
C3 Mo1 C5 C6 -80.12(14)
C10 Mo1 C5 C6 156.71(14)
C4 Mo1 C5 C6 -117.55(19)
C11 Mo1 C5 C6 -160.9(5)
S2 Mo1 C5 C6 31.07(14)
S1 Mo1 C5 C6 100.08(13)
C4 C5 C6 C7 1.9(2)
Mo1 C5 C6 C7 65.07(14)
C4 C5 C6 Mo1 -63.18(15)
C8 Mo1 C6 C5 66.33(17)
C7 Mo1 C6 C5 115.39(19)
C9 Mo1 C6 C5 10.9(2)
C12 Mo1 C6 C5 118.24(14)
C3 Mo1 C6 C5 77.36(14)
C10 Mo1 C6 C5 -80.7(3)
C4 Mo1 C6 C5 35.91(13)
C11 Mo1 C6 C5 173.56(16)
S2 Mo1 C6 C5 -151.26(13)
S1 Mo1 C6 C5 -74.84(12)
C8 Mo1 C6 C7 -49.05(17)
C9 Mo1 C6 C7 -104.52(18)
C12 Mo1 C6 C7 2.86(19)
C3 Mo1 C6 C7 -38.03(13)
C10 Mo1 C6 C7 164.0(3)
C5 Mo1 C6 C7 -115.39(19)
C4 Mo1 C6 C7 -79.48(14)
C11 Mo1 C6 C7 58.2(2)
S2 Mo1 C6 C7 93.35(12)
S1 Mo1 C6 C7 169.77(13)
C4 C3 C7 C6 0.3(2)
Mo1 C3 C7 C6 -64.49(14)
C4 C3 C7 Mo1 64.84(15)
C5 C6 C7 C3 -1.4(2)
Mo1 C6 C7 C3 65.67(14)
C5 C6 C7 Mo1 -67.04(14)
C8 Mo1 C7 C3 31.27(15)
C6 Mo1 C7 C3 -114.49(19)
C9 Mo1 C7 C3 13.0(2)
C12 Mo1 C7 C3 67.52(14)
C10 Mo1 C7 C3 76.5(3)
C5 Mo1 C7 C3 -77.06(14)
C4 Mo1 C7 C3 -36.86(13)
C11 Mo1 C7 C3 93.71(15)
S2 Mo1 C7 C3 162.98(13)
S1 Mo1 C7 C3 -126.44(12)
C8 Mo1 C7 C6 145.75(13)
C9 Mo1 C7 C6 127.47(15)
C12 Mo1 C7 C6 -177.99(13)
C3 Mo1 C7 C6 114.49(19)
C10 Mo1 C7 C6 -169.0(2)
C5 Mo1 C7 C6 37.42(13)
C4 Mo1 C7 C6 77.63(14)
C11 Mo1 C7 C6 -151.81(13)
S2 Mo1 C7 C6 -82.54(12)
S1 Mo1 C7 C6 -11.96(15)
C6 Mo1 C8 C12 111.53(15)
C7 Mo1 C8 C12 83.82(14)
C9 Mo1 C8 C12 -116.3(2)
C3 Mo1 C8 C12 101.84(15)
C10 Mo1 C8 C12 -77.97(15)
C5 Mo1 C8 C12 146.88(13)
C4 Mo1 C8 C12 137.40(15)
C11 Mo1 C8 C12 -37.80(13)
S2 Mo1 C8 C12 -15.19(17)
S1 Mo1 C8 C12 -120.20(12)
C6 Mo1 C8 C9 -132.14(14)
C7 Mo1 C8 C9 -159.85(14)
C12 Mo1 C8 C9 116.3(2)
C3 Mo1 C8 C9 -141.83(15)
C10 Mo1 C8 C9 38.37(14)
C5 Mo1 C8 C9 -96.78(14)
C4 Mo1 C8 C9 -106.27(15)
C11 Mo1 C8 C9 78.54(15)
S2 Mo1 C8 C9 101.15(14)
S1 Mo1 C8 C9 -3.86(16)
C12 C8 C9 C10 -2.0(2)
Mo1 C8 C9 C10 -67.19(15)
C12 C8 C9 Mo1 65.15(15)
C6 Mo1 C9 C8 92.77(19)
C7 Mo1 C9 C8 30.7(2)
C12 Mo1 C9 C8 -37.39(13)
C3 Mo1 C9 C8 38.45(15)
C10 Mo1 C9 C8 -113.7(2)
C5 Mo1 C9 C8 99.56(14)
C4 Mo1 C9 C8 71.64(14)
C11 Mo1 C9 C8 -78.10(15)
S2 Mo1 C9 C8 -109.96(13)
S1 Mo1 C9 C8 176.92(13)
C8 Mo1 C9 C10 113.7(2)
C6 Mo1 C9 C10 -153.48(15)
C7 Mo1 C9 C10 144.45(14)
C12 Mo1 C9 C10 76.36(15)
C3 Mo1 C9 C10 152.19(14)
C5 Mo1 C9 C10 -146.69(13)
C4 Mo1 C9 C10 -174.62(14)
C11 Mo1 C9 C10 35.64(13)
S2 Mo1 C9 C10 3.78(17)
S1 Mo1 C9 C10 -69.33(13)
C8 C9 C10 C11 0.5(2)
Mo1 C9 C10 C11 -64.25(16)
C8 C9 C10 Mo1 64.73(15)
C8 Mo1 C10 C11 78.42(15)
C6 Mo1 C10 C11 -128.7(3)
C7 Mo1 C10 C11 25.6(3)
C9 Mo1 C10 C11 117.6(2)
C12 Mo1 C10 C11 36.00(13)
C3 Mo1 C10 C11 78.15(18)
C5 Mo1 C10 C11 169.21(13)
C4 Mo1 C10 C11 124.34(15)
S2 Mo1 C10 C11 -59.44(13)
S1 Mo1 C10 C11 -134.59(14)
C8 Mo1 C10 C9 -39.16(14)
C6 Mo1 C10 C9 113.7(3)
C7 Mo1 C10 C9 -92.0(3)
C12 Mo1 C10 C9 -81.58(15)
C3 Mo1 C10 C9 -39.43(19)
C5 Mo1 C10 C9 51.63(19)
C4 Mo1 C10 C9 6.76(18)
C11 Mo1 C10 C9 -117.6(2)
S2 Mo1 C10 C9 -177.02(13)
S1 Mo1 C10 C9 107.83(14)
C9 C10 C11 C12 1.3(2)
Mo1 C10 C11 C12 -60.28(15)
C9 C10 C11 Mo1 61.55(15)
C8 Mo1 C11 C10 -79.77(15)
C6 Mo1 C11 C10 153.60(17)
C7 Mo1 C11 C10 -168.51(13)
C9 Mo1 C11 C10 -37.07(14)
C12 Mo1 C11 C10 -118.8(2)
C3 Mo1 C11 C10 -126.53(14)
C5 Mo1 C11 C10 -51.1(6)
C4 Mo1 C11 C10 -87.00(18)
S2 Mo1 C11 C10 117.60(14)
S1 Mo1 C11 C10 45.99(14)
C8 Mo1 C11 C12 39.05(14)
C6 Mo1 C11 C12 -87.6(2)
C7 Mo1 C11 C12 -49.69(17)
C9 Mo1 C11 C12 81.75(15)
C3 Mo1 C11 C12 -7.70(17)
C10 Mo1 C11 C12 118.8(2)
C5 Mo1 C11 C12 67.8(5)
C4 Mo1 C11 C12 31.8(2)
S2 Mo1 C11 C12 -123.58(14)
S1 Mo1 C11 C12 164.81(13)
C10 C11 C12 C8 -2.5(2)
Mo1 C11 C12 C8 -64.18(14)
C10 C11 C12 Mo1 61.68(15)
C9 C8 C12 C11 2.8(2)
Mo1 C8 C12 C11 67.46(15)
C9 C8 C12 Mo1 -64.66(15)
C8 Mo1 C12 C11 -114.1(2)
C6 Mo1 C12 C11 139.16(14)
C7 Mo1 C12 C11 140.87(14)
C9 Mo1 C12 C11 -76.59(15)
C3 Mo1 C12 C11 173.33(15)
C10 Mo1 C12 C11 -35.19(14)
C5 Mo1 C12 C11 -166.78(13)
C4 Mo1 C12 C11 -158.67(14)
S2 Mo1 C12 C11 54.40(14)
S1 Mo1 C12 C11 -21.71(18)
C6 Mo1 C12 C8 -106.70(15)
C7 Mo1 C12 C8 -104.99(14)
C9 Mo1 C12 C8 37.56(13)
C3 Mo1 C12 C8 -72.53(14)
C10 Mo1 C12 C8 78.96(15)
C5 Mo1 C12 C8 -52.63(19)
C4 Mo1 C12 C8 -44.52(15)
C11 Mo1 C12 C8 114.1(2)
S2 Mo1 C12 C8 168.55(13)
S1 Mo1 C12 C8 92.43(14)
